data_2226335
loop_
_publ_author_name
'Tang, Long'
'Wu, Ya-Pan'
'Fu, Feng'
'Zhang, Zhu-Lian'
'Zheng, Dan'

_publ_section_title
;
 4,4'-(1,1,1,3,3,3-Hexafluoropropane-2,2-diyl)dibenzoic acid
;
_journal_coeditor_code XU2737
_journal_issue 6
_journal_name_full 'Acta Crystallographica Section E'
_journal_page_first o1390
_journal_paper_doi 10.1107/S1600536810017745
_journal_volume 66
_journal_year 2010
_chemical_formula_iupac 'C17 H10 F6 O4'
_chemical_formula_moiety 'C17 H10 F6 O4'
_chemical_formula_sum 'C17 H10 F6 O4'
_chemical_formula_weight 392.25
_chemical_name_systematic
;
4,4'-(1,1,1,3,3,3-Hexafluoropropane-2,2-diyl)dibenzoic acid
;
_space_group_IT_number 14
_symmetry_cell_setting monoclinic
_symmetry_space_group_name_Hall '-P 2ybc'
_symmetry_space_group_name_H-M 'P 1 21/c 1'
_atom_sites_solution_hydrogens geom
_atom_sites_solution_primary direct
_atom_sites_solution_secondary difmap
_audit_creation_method SHELXL-97
_cell_angle_alpha 90.00
_cell_angle_beta 102.294(4)
_cell_angle_gamma 90.00
_cell_formula_units_Z 4
_cell_length_a 7.7523(16)
_cell_length_b 13.381(3)
_cell_length_c 16.134(3)
_cell_measurement_reflns_used 775
_cell_measurement_temperature 293(2)
_cell_measurement_theta_max 18.71
_cell_measurement_theta_min 2.69
_cell_volume 1635.3(6)
_computing_cell_refinement 'SAINT (Bruker, 1997)'
_computing_data_collection 'SMART (Bruker, 1997)'
_computing_data_reduction 'SAINT (Bruker, 1997)'
_computing_molecular_graphics 'ORTEP-3 for Windows (Farrugia, 1997)'
_computing_publication_material 'WinGX (Farrugia, 1999)'
_computing_structure_refinement 'SHELXL97 (Sheldrick, 2008)'
_computing_structure_solution 'SHELXS97 (Sheldrick, 2008)'
_diffrn_ambient_temperature 293(2)
_diffrn_measured_fraction_theta_full 0.998
_diffrn_measured_fraction_theta_max 0.998
_diffrn_measurement_device_type 'Bruker SMART CCD'
_diffrn_measurement_method '\f and \w scans'
_diffrn_radiation_monochromator graphite
_diffrn_radiation_source 'fine-focus sealed tube'
_diffrn_radiation_type MoK\a
_diffrn_radiation_wavelength 0.71073
_diffrn_reflns_av_R_equivalents 0.0533
_diffrn_reflns_av_sigmaI/netI 0.0832
_diffrn_reflns_limit_h_max 9
_diffrn_reflns_limit_h_min -9
_diffrn_reflns_limit_k_max 15
_diffrn_reflns_limit_k_min -15
_diffrn_reflns_limit_l_max 19
_diffrn_reflns_limit_l_min -13
_diffrn_reflns_number 8113
_diffrn_reflns_theta_full 25.10
_diffrn_reflns_theta_max 25.10
_diffrn_reflns_theta_min 2.00
_diffrn_standards_number 0
_exptl_absorpt_coefficient_mu 0.157
_exptl_absorpt_correction_T_max 0.972
_exptl_absorpt_correction_T_min 0.963
_exptl_absorpt_correction_type multi-scan
_exptl_absorpt_process_details '(SADABS; Sheldrick, 1996)'
_exptl_crystal_colour Colorless
_exptl_crystal_density_diffrn 1.593
_exptl_crystal_density_method 'not measured'
_exptl_crystal_description Prism
_exptl_crystal_F_000 792
_exptl_crystal_size_max 0.35
_exptl_crystal_size_mid 0.20
_exptl_crystal_size_min 0.18
_refine_diff_density_max 0.168
_refine_diff_density_min -0.189
_refine_ls_extinction_method none
_refine_ls_goodness_of_fit_ref 1.004
_refine_ls_hydrogen_treatment constr
_refine_ls_matrix_type full
_refine_ls_number_parameters 246
_refine_ls_number_reflns 2904
_refine_ls_number_restraints 0
_refine_ls_restrained_S_all 1.004
_refine_ls_R_factor_all 0.1048
_refine_ls_R_factor_gt 0.0403
_refine_ls_shift/su_max 0.000
_refine_ls_shift/su_mean 0.000
_refine_ls_structure_factor_coef Fsqd
_refine_ls_weighting_details 'calc w=1/[\s^2^(Fo^2^)+(0.0135P)^2^+0.1900P] where P=(Fo^2^+2Fc^2^)/3'
_refine_ls_weighting_scheme calc
_refine_ls_wR_factor_gt 0.0639
_refine_ls_wR_factor_ref 0.0708
_reflns_number_gt 1339
_reflns_number_total 2904
_reflns_threshold_expression I>2sigma(I)
_cod_data_source_file xu2737.cif
_cod_data_source_block I
_cod_depositor_comments
;
The following automatic conversions were performed:
'_symmetry_cell_setting' value 'Monoclinic' changed to 'monoclinic'
according to '/home/saulius/struct/CIF-dictionaries/cif_core.dic'
dictionary named 'cif_core.dic' version 2.4.1 from
2010-06-29.

'_exptl_absorpt_correction_type' value 'Multi-scan' changed
to 'multi-scan' according to
'/home/saulius/struct/CIF-dictionaries/cif_core.dic' dictionary named
'cif_core.dic' version 2.4.1 from 2010-06-29.

Automatic conversion script
Id: cif_fix_enum 1527 2010-12-29 10:47:43Z saulius 
;
_cod_original_cell_volume 1635.2(6)
_cod_original_sg_symbol_H-M 'P 21/c'
_cod_database_code 2226335
_cod_database_fobs_code 2226335

loop_
_symmetry_equiv_pos_as_xyz
'x, y, z'
'-x, y+1/2, -z+1/2'
'-x, -y, -z'
'x, -y-1/2, z-1/2'

loop_
_atom_site_type_symbol
_atom_site_label
_atom_site_fract_x
_atom_site_fract_y
_atom_site_fract_z
_atom_site_U_iso_or_equiv
_atom_site_adp_type
_atom_site_calc_flag
_atom_site_refinement_flags
_atom_site_occupancy
_atom_site_disorder_assembly
_atom_site_disorder_group
C C1 -0.2346(4) 0.0955(2) 0.4514(2) 0.0540(8) Uani d . 1 . .
C C2 -0.1474(3) 0.04538(17) 0.38975(18) 0.0467(7) Uani d . 1 . .
C C3 0.0256(3) 0.06770(16) 0.38831(17) 0.0482(7) Uani d . 1 . .
H H3 0.0908 0.1094 0.4295 0.058 Uiso calc R 1 . .
C C4 0.1019(3) 0.02807(17) 0.32574(17) 0.0491(7) Uani d . 1 . .
H H4 0.2188 0.0435 0.3254 0.059 Uiso calc R 1 . .
C C5 0.0090(3) -0.03396(17) 0.26363(17) 0.0438(7) Uani d . 1 . .
C C6 -0.1618(3) -0.05959(18) 0.26780(19) 0.0599(8) Uani d . 1 . .
H H6 -0.2251 -0.1042 0.2286 0.072 Uiso calc R 1 . .
C C7 -0.2381(3) -0.01936(19) 0.32963(19) 0.0612(8) Uani d . 1 . .
H H7 -0.3539 -0.0363 0.3309 0.073 Uiso calc R 1 . .
C C8 0.1010(3) -0.07485(17) 0.19469(18) 0.0430(7) Uani d . 1 . .
C C9 0.2103(4) -0.1652(2) 0.2347(2) 0.0584(8) Uani d . 1 . .
C C10 -0.0290(4) -0.1105(2) 0.1152(2) 0.0586(8) Uani d . 1 . .
C C11 0.2132(3) 0.00552(17) 0.16376(15) 0.0412(7) Uani d . 1 . .
C C12 0.1452(3) 0.10175(17) 0.14883(16) 0.0489(7) Uani d . 1 . .
H H12 0.0372 0.1171 0.1621 0.059 Uiso calc R 1 . .
C C13 0.2346(3) 0.17475(18) 0.11477(16) 0.0500(7) Uani d . 1 . .
H H13 0.1856 0.2382 0.1045 0.060 Uiso calc R 1 . .
C C14 0.3958(3) 0.15424(18) 0.09593(16) 0.0460(7) Uani d . 1 . .
C C15 0.4658(3) 0.05969(19) 0.11157(18) 0.0609(8) Uani d . 1 . .
H H15 0.5758 0.0454 0.1002 0.073 Uiso calc R 1 . .
C C16 0.3744(3) -0.01372(19) 0.14386(17) 0.0575(8) Uani d . 1 . .
H H16 0.4223 -0.0776 0.1524 0.069 Uiso calc R 1 . .
C C17 0.4938(4) 0.2307(2) 0.05836(17) 0.0513(8) Uani d . 1 . .
O O1 -0.1535(2) 0.15916(13) 0.50126(12) 0.0654(6) Uani d . 1 . .
O O2 -0.3969(3) 0.07246(13) 0.44691(15) 0.0814(7) Uani d . 1 . .
H H2A -0.4415 0.1127 0.4745 0.098 Uiso calc R 1 . .
O O3 0.6508(3) 0.20695(12) 0.05373(14) 0.0748(6) Uani d . 1 . .
H H3A 0.7020 0.2563 0.0408 0.090 Uiso calc R 1 . .
O O4 0.4229(2) 0.31255(13) 0.03316(12) 0.0628(6) Uani d . 1 . .
F F1 -0.14945(18) -0.04108(11) 0.08519(10) 0.0701(5) Uani d . 1 . .
F F2 -0.11835(19) -0.19326(11) 0.12709(10) 0.0760(5) Uani d . 1 . .
F F3 0.05259(19) -0.13151(11) 0.05246(11) 0.0747(5) Uani d . 1 . .
F F4 0.1158(2) -0.22673(10) 0.27230(11) 0.0775(5) Uani d . 1 . .
F F5 0.2745(2) -0.22093(10) 0.17918(11) 0.0736(5) Uani d . 1 . .
F F6 0.3482(2) -0.13628(10) 0.29418(11) 0.0664(5) Uani d . 1 . .

loop_
_atom_site_aniso_label
_atom_site_aniso_U_11
_atom_site_aniso_U_22
_atom_site_aniso_U_33
_atom_site_aniso_U_12
_atom_site_aniso_U_13
_atom_site_aniso_U_23
C1 0.054(2) 0.0537(18) 0.062(3) 0.0027(15) 0.0283(19) 0.0126(16)
C2 0.0535(19) 0.0446(15) 0.046(2) -0.0039(14) 0.0196(17) 0.0041(14)
C3 0.0538(18) 0.0478(15) 0.044(2) -0.0051(13) 0.0139(17) -0.0007(14)
C4 0.0454(17) 0.0559(16) 0.049(2) -0.0061(14) 0.0176(17) -0.0013(15)
C5 0.0483(18) 0.0442(15) 0.041(2) -0.0032(13) 0.0150(16) 0.0021(14)
C6 0.0547(19) 0.0644(17) 0.064(3) -0.0151(14) 0.0211(18) -0.0206(16)
C7 0.0477(19) 0.0698(19) 0.073(3) -0.0114(15) 0.0275(19) -0.0068(18)
C8 0.0423(15) 0.0464(15) 0.039(2) 0.0000(12) 0.0060(15) -0.0044(14)
C9 0.055(2) 0.0553(19) 0.065(3) -0.0058(16) 0.014(2) 0.0039(18)
C10 0.057(2) 0.0604(19) 0.059(3) 0.0039(16) 0.014(2) -0.0142(18)
C11 0.0412(16) 0.0499(16) 0.0327(19) 0.0042(13) 0.0078(14) -0.0010(13)
C12 0.0463(17) 0.0543(16) 0.051(2) 0.0059(13) 0.0216(16) 0.0019(15)
C13 0.0556(18) 0.0479(15) 0.049(2) 0.0062(14) 0.0162(16) 0.0005(14)
C14 0.0464(17) 0.0536(17) 0.039(2) 0.0017(14) 0.0107(15) 0.0016(14)
C15 0.0453(17) 0.0694(19) 0.076(3) 0.0081(15) 0.0307(17) 0.0128(17)
C16 0.0542(19) 0.0532(17) 0.070(2) 0.0142(14) 0.0240(18) 0.0094(16)
C17 0.0479(19) 0.0664(19) 0.044(2) -0.0031(16) 0.0188(17) -0.0045(16)
O1 0.0729(14) 0.0669(13) 0.0592(16) -0.0006(10) 0.0205(12) -0.0136(11)
O2 0.0789(15) 0.0848(15) 0.096(2) -0.0088(12) 0.0523(14) -0.0270(13)
O3 0.0644(14) 0.0759(14) 0.0945(18) -0.0037(11) 0.0400(13) 0.0129(13)
O4 0.0660(13) 0.0586(11) 0.0685(15) 0.0055(10) 0.0252(11) 0.0127(11)
F1 0.0562(10) 0.0868(11) 0.0613(13) 0.0170(8) -0.0013(9) -0.0071(9)
F2 0.0732(11) 0.0693(10) 0.0835(14) -0.0196(8) 0.0125(10) -0.0244(10)
F3 0.0710(11) 0.0992(12) 0.0547(12) 0.0075(9) 0.0151(10) -0.0247(9)
F4 0.0733(11) 0.0613(10) 0.1000(16) -0.0059(8) 0.0231(11) 0.0212(9)
F5 0.0774(12) 0.0578(9) 0.0885(15) 0.0155(8) 0.0242(11) -0.0058(9)
F6 0.0562(10) 0.0689(10) 0.0677(13) 0.0017(8) -0.0013(9) 0.0144(9)

loop_
_atom_type_symbol
_atom_type_description
_atom_type_scat_dispersion_real
_atom_type_scat_dispersion_imag
_atom_type_scat_source
C C 0.0033 0.0016 'International Tables Vol C Tables 4.2.6.8 and 6.1.1.4'
H H 0.0000 0.0000 'International Tables Vol C Tables 4.2.6.8 and 6.1.1.4'
N N 0.0061 0.0033 'International Tables Vol C Tables 4.2.6.8 and 6.1.1.4'
O O 0.0106 0.0060 'International Tables Vol C Tables 4.2.6.8 and 6.1.1.4'
F F 0.0171 0.0103 'International Tables Vol C Tables 4.2.6.8 and 6.1.1.4'

loop_
_geom_angle_atom_site_label_1
_geom_angle_atom_site_label_2
_geom_angle_atom_site_label_3
_geom_angle_site_symmetry_1
_geom_angle_site_symmetry_3
_geom_angle
_geom_angle_publ_flag
O1 C1 O2 . . 123.7(3) ?
O1 C1 C2 . . 120.3(3) ?
O2 C1 C2 . . 115.9(3) ?
C7 C2 C3 . . 118.5(3) ?
C7 C2 C1 . . 121.4(3) ?
C3 C2 C1 . . 119.9(3) ?
C2 C3 C4 . . 119.9(2) ?
C2 C3 H3 . . 120.0 ?
C4 C3 H3 . . 120.0 ?
C5 C4 C3 . . 121.5(2) ?
C5 C4 H4 . . 119.2 ?
C3 C4 H4 . . 119.2 ?
C4 C5 C6 . . 118.1(2) ?
C4 C5 C8 . . 119.1(2) ?
C6 C5 C8 . . 122.8(2) ?
C7 C6 C5 . . 120.2(3) ?
C7 C6 H6 . . 119.9 ?
C5 C6 H6 . . 119.9 ?
C6 C7 C2 . . 121.6(2) ?
C6 C7 H7 . . 119.2 ?
C2 C7 H7 . . 119.2 ?
C10 C8 C11 . . 105.3(2) ?
C10 C8 C9 . . 108.2(2) ?
C11 C8 C9 . . 112.9(2) ?
C10 C8 C5 . . 113.1(2) ?
C11 C8 C5 . . 111.55(19) ?
C9 C8 C5 . . 105.9(2) ?
F4 C9 F6 . . 106.7(3) ?
F4 C9 F5 . . 106.3(2) ?
F6 C9 F5 . . 106.7(2) ?
F4 C9 C8 . . 111.7(2) ?
F6 C9 C8 . . 111.0(2) ?
F5 C9 C8 . . 114.0(3) ?
F1 C10 F3 . . 106.3(3) ?
F1 C10 F2 . . 106.5(2) ?
F3 C10 F2 . . 106.1(2) ?
F1 C10 C8 . . 111.9(2) ?
F3 C10 C8 . . 111.6(2) ?
F2 C10 C8 . . 113.9(2) ?
C16 C11 C12 . . 117.4(2) ?
C16 C11 C8 . . 123.4(2) ?
C12 C11 C8 . . 119.0(2) ?
C13 C12 C11 . . 121.4(2) ?
C13 C12 H12 . . 119.3 ?
C11 C12 H12 . . 119.3 ?
C14 C13 C12 . . 120.3(2) ?
C14 C13 H13 . . 119.9 ?
C12 C13 H13 . . 119.9 ?
C13 C14 C15 . . 118.9(2) ?
C13 C14 C17 . . 121.5(2) ?
C15 C14 C17 . . 119.5(2) ?
C14 C15 C16 . . 120.6(2) ?
C14 C15 H15 . . 119.7 ?
C16 C15 H15 . . 119.7 ?
C11 C16 C15 . . 121.3(2) ?
C11 C16 H16 . . 119.3 ?
C15 C16 H16 . . 119.3 ?
O4 C17 O3 . . 123.8(3) ?
O4 C17 C14 . . 120.6(3) ?
O3 C17 C14 . . 115.6(3) ?
C1 O2 H2A . . 109.5 ?
C17 O3 H3A . . 109.5 ?

loop_
_geom_bond_atom_site_label_1
_geom_bond_atom_site_label_2
_geom_bond_site_symmetry_2
_geom_bond_distance
_geom_bond_publ_flag
C1 O1 . 1.246(3) ?
C1 O2 . 1.283(3) ?
C1 C2 . 1.477(3) ?
C2 C7 . 1.377(3) ?
C2 C3 . 1.379(3) ?
C3 C4 . 1.380(3) ?
C3 H3 . 0.9300 ?
C4 C5 . 1.380(3) ?
C4 H4 . 0.9300 ?
C5 C6 . 1.383(3) ?
C5 C8 . 1.544(3) ?
C6 C7 . 1.374(3) ?
C6 H6 . 0.9300 ?
C7 H7 . 0.9300 ?
C8 C10 . 1.530(3) ?
C8 C11 . 1.532(3) ?
C8 C9 . 1.538(3) ?
C9 F4 . 1.331(3) ?
C9 F6 . 1.333(3) ?
C9 F5 . 1.340(3) ?
C10 F1 . 1.333(3) ?
C10 F3 . 1.332(3) ?
C10 F2 . 1.341(3) ?
C11 C16 . 1.379(3) ?
C11 C12 . 1.393(3) ?
C12 C13 . 1.378(3) ?
C12 H12 . 0.9300 ?
C13 C14 . 1.375(3) ?
C13 H13 . 0.9300 ?
C14 C15 . 1.379(3) ?
C14 C17 . 1.479(3) ?
C15 C16 . 1.377(3) ?
C15 H15 . 0.9300 ?
C16 H16 . 0.9300 ?
C17 O4 . 1.254(3) ?
C17 O3 . 1.276(3) ?
O2 H2A . 0.8200 ?
O3 H3A . 0.8200 ?

loop_
_geom_hbond_atom_site_label_D
_geom_hbond_atom_site_label_H
_geom_hbond_atom_site_label_A
_geom_hbond_site_symmetry_A
_geom_hbond_distance_DH
_geom_hbond_distance_HA
_geom_hbond_distance_DA
_geom_hbond_angle_DHA
O2 H2A O4 4_466 0.82 1.85 2.661(2) 169
O3 H3A O1 4_665 0.82 1.80 2.603(2) 165
C15 H15 F1 1_655 0.93 2.48 3.382(3) 163

loop_
_geom_torsion_atom_site_label_1
_geom_torsion_atom_site_label_2
_geom_torsion_atom_site_label_3
_geom_torsion_atom_site_label_4
_geom_torsion_site_symmetry_1
_geom_torsion_site_symmetry_2
_geom_torsion_site_symmetry_3
_geom_torsion_site_symmetry_4
_geom_torsion
_geom_torsion_publ_flag
O1 C1 C2 C7 . . . . -174.9(2) ?
O2 C1 C2 C7 . . . . 2.1(4) ?
O1 C1 C2 C3 . . . . 1.2(4) ?
O2 C1 C2 C3 . . . . 178.2(2) ?
C7 C2 C3 C4 . . . . 2.2(4) ?
C1 C2 C3 C4 . . . . -173.9(2) ?
C2 C3 C4 C5 . . . . 0.1(4) ?
C3 C4 C5 C6 . . . . -3.0(4) ?
C3 C4 C5 C8 . . . . 179.2(2) ?
C4 C5 C6 C7 . . . . 3.6(4) ?
C8 C5 C6 C7 . . . . -178.7(2) ?
C5 C6 C7 C2 . . . . -1.3(4) ?
C3 C2 C7 C6 . . . . -1.6(4) ?
C1 C2 C7 C6 . . . . 174.5(3) ?
C4 C5 C8 C10 . . . . -159.9(2) ?
C6 C5 C8 C10 . . . . 22.4(3) ?
C4 C5 C8 C11 . . . . -41.5(3) ?
C6 C5 C8 C11 . . . . 140.9(2) ?
C4 C5 C8 C9 . . . . 81.7(3) ?
C6 C5 C8 C9 . . . . -95.9(3) ?
C10 C8 C9 F4 . . . . -73.2(3) ?
C11 C8 C9 F4 . . . . 170.6(2) ?
C5 C8 C9 F4 . . . . 48.3(3) ?
C10 C8 C9 F6 . . . . 167.9(2) ?
C11 C8 C9 F6 . . . . 51.7(3) ?
C5 C8 C9 F6 . . . . -70.7(3) ?
C10 C8 C9 F5 . . . . 47.3(3) ?
C11 C8 C9 F5 . . . . -68.9(3) ?
C5 C8 C9 F5 . . . . 168.8(2) ?
C11 C8 C10 F1 . . . . -70.1(3) ?
C9 C8 C10 F1 . . . . 168.9(2) ?
C5 C8 C10 F1 . . . . 51.9(3) ?
C11 C8 C10 F3 . . . . 48.8(3) ?
C9 C8 C10 F3 . . . . -72.2(3) ?
C5 C8 C10 F3 . . . . 170.8(2) ?
C11 C8 C10 F2 . . . . 169.0(2) ?
C9 C8 C10 F2 . . . . 48.0(3) ?
C5 C8 C10 F2 . . . . -69.0(3) ?
C10 C8 C11 C16 . . . . -94.9(3) ?
C9 C8 C11 C16 . . . . 22.9(4) ?
C5 C8 C11 C16 . . . . 142.0(2) ?
C10 C8 C11 C12 . . . . 80.3(3) ?
C9 C8 C11 C12 . . . . -161.9(2) ?
C5 C8 C11 C12 . . . . -42.7(3) ?
C16 C11 C12 C13 . . . . 0.6(4) ?
C8 C11 C12 C13 . . . . -174.9(2) ?
C11 C12 C13 C14 . . . . -1.1(4) ?
C12 C13 C14 C15 . . . . 0.1(4) ?
C12 C13 C14 C17 . . . . 179.3(2) ?
C13 C14 C15 C16 . . . . 1.3(4) ?
C17 C14 C15 C16 . . . . -177.8(3) ?
C12 C11 C16 C15 . . . . 0.9(4) ?
C8 C11 C16 C15 . . . . 176.1(3) ?
C14 C15 C16 C11 . . . . -1.9(4) ?
C13 C14 C17 O4 . . . . -8.7(4) ?
C15 C14 C17 O4 . . . . 170.4(3) ?
C13 C14 C17 O3 . . . . 171.5(3) ?
C15 C14 C17 O3 . . . . -9.4(4) ?

loop_
_cod_related_entry_id
_cod_related_entry_database
_cod_related_entry_code
1 ChemSpider 550186
